data_4319707
loop_
_publ_author_name
'Ned J. Hardman'
'Philip P. Power'

_publ_section_title
;
 Dimeric Gallium Oxide and Sulfide Species Stabilized by a Sterically
 Encumbered \b-Diketiminate Ligand
;
_journal_name_full 'Inorganic Chemistry'
_journal_page_first 2474
_journal_page_last 2475
_journal_paper_doi 10.1021/ic015506c
_journal_volume 40
_journal_year 2001
_chemical_formula_sum 'C58 H82 Ga2 N4 S2'
_chemical_formula_weight 1038.84
_chemical_melting_point_gt 280
_chemical_name_common {NacNacGaS}2
_chemical_name_systematic
; 
 ? 
;
_space_group_IT_number 15
_symmetry_cell_setting monoclinic
_symmetry_space_group_name_Hall '-C 2yc'
_symmetry_space_group_name_H-M 'C 1 2/c 1'
_atom_sites_solution_hydrogens geom
_atom_sites_solution_primary direct
_atom_sites_solution_secondary difmap
_audit_creation_method SHELXL-97
_cell_angle_alpha 90.00
_cell_angle_beta 90.3680(10)
_cell_angle_gamma 90.00
_cell_formula_units_Z 4
_cell_length_a 22.4257(9)
_cell_length_b 14.7953(6)
_cell_length_c 16.3518(6)
_cell_measurement_reflns_used 5407
_cell_measurement_temperature 90(2)
_cell_measurement_theta_max 26.82
_cell_measurement_theta_min 2.49
_cell_volume 5425.3(4)
_computing_cell_refinement 'Bruker SMART'
_computing_data_collection 'Bruker SMART'
_computing_data_reduction 'Bruker SHELXTL v. 5.10'
_computing_molecular_graphics 'XP, Bruker SHELXTL v. 5.10'
_computing_publication_material 'XCIF, Bruker SHELXTL v. 5.10'
_computing_structure_refinement 'XL, Bruker SHELXTL v. 5.10'
_computing_structure_solution 'XS, Bruker SHELXTL v. 5.10'
_diffrn_ambient_temperature 90(2)
_diffrn_measured_fraction_theta_full 0.960
_diffrn_measured_fraction_theta_max 0.960
_diffrn_measurement_device_type 'Bruker SMART 1000'
_diffrn_measurement_method /w
_diffrn_radiation_monochromator graphite
_diffrn_radiation_source 'normal-focus sealed tube'
_diffrn_radiation_type MoK\a
_diffrn_radiation_wavelength 0.71073
_diffrn_reflns_av_R_equivalents 0.0694
_diffrn_reflns_av_sigmaI/netI 0.0659
_diffrn_reflns_limit_h_max 32
_diffrn_reflns_limit_h_min -32
_diffrn_reflns_limit_k_max 21
_diffrn_reflns_limit_k_min -21
_diffrn_reflns_limit_l_max 23
_diffrn_reflns_limit_l_min -23
_diffrn_reflns_number 36307
_diffrn_reflns_theta_full 31.49
_diffrn_reflns_theta_max 31.49
_diffrn_reflns_theta_min 1.65
_diffrn_standards_decay_% <0.01
_diffrn_standards_number '50 frames remeasured'
_exptl_absorpt_coefficient_mu 1.110
_exptl_absorpt_correction_type empirical
_exptl_absorpt_process_details
;SADABS: an empirical absorption program by G. M. Sheldrick
using the method described by Blessing, R. H.; Acta Cryst.
A51, 1995, 33.
;
_exptl_crystal_colour colorless
_exptl_crystal_density_diffrn 1.272
_exptl_crystal_density_method 'not measured'
_exptl_crystal_description needle
_exptl_crystal_F_000 2208
_exptl_crystal_size_max 0.42
_exptl_crystal_size_mid 0.10
_exptl_crystal_size_min 0.10
_refine_diff_density_max 2.684
_refine_diff_density_min -0.841
_refine_diff_density_rms 0.113
_refine_ls_extinction_method none
_refine_ls_goodness_of_fit_ref 1.006
_refine_ls_hydrogen_treatment mixed
_refine_ls_matrix_type full
_refine_ls_number_parameters 308
_refine_ls_number_reflns 8664
_refine_ls_number_restraints 0
_refine_ls_restrained_S_all 1.006
_refine_ls_R_factor_all 0.0903
_refine_ls_R_factor_gt 0.0503
_refine_ls_shift/su_max 0.251
_refine_ls_shift/su_mean 0.002
_refine_ls_structure_factor_coef Fsqd
_refine_ls_weighting_details 'calc w=1/[\s^2^(Fo^2^)+(0.0704P)^2^+9.3442P] where P=(Fo^2^+2Fc^2^)/3'
_refine_ls_weighting_scheme calc
_refine_ls_wR_factor_gt 0.1198
_refine_ls_wR_factor_ref 0.1406
_reflns_number_gt 5887
_reflns_number_total 8664
_reflns_threshold_expression >2sigma(I)
_cod_data_source_file ic015506c_s2.cif
_cod_data_source_block nh08
_cod_depositor_comments
;
The following automatic conversions were performed:

'_chemical_melting_point' tag was changed to
'_chemical_melting_point_gt' since the value was specified 'more
than' ('>') a certain temperature. The value '>280' was changed to
'280' - it should be numeric and without a unit designator.

Automatic conversion script
Id: cif_fix_values 1569 2011-02-09 13:29:24Z adriana 
;
_cod_original_sg_symbol_H-M 'C 2/c'
_cod_database_code 4319707

loop_
_symmetry_equiv_pos_as_xyz
'x, y, z'
'-x, y, -z+1/2'
'x+1/2, y+1/2, z'
'-x+1/2, y+1/2, -z+1/2'
'-x, -y, -z'
'x, -y, z-1/2'
'-x+1/2, -y+1/2, -z'
'x+1/2, -y+1/2, z-1/2'

loop_
_atom_site_label
_atom_site_type_symbol
_atom_site_fract_x
_atom_site_fract_y
_atom_site_fract_z
_atom_site_U_iso_or_equiv
_atom_site_adp_type
_atom_site_occupancy
_atom_site_symmetry_multiplicity
_atom_site_calc_flag
_atom_site_refinement_flags
_atom_site_disorder_assembly
_atom_site_disorder_group
Ga1 Ga 0.298659(12) 0.679820(19) -0.000675(16) 0.01327(8) Uani 1 1 d . . .
S1 S 0.27591(3) 0.78787(5) 0.09089(4) 0.01963(14) Uani 1 1 d . . .
N1 N 0.38104(9) 0.67963(15) -0.04453(13) 0.0144(4) Uani 1 1 d . . .
C1 C 0.40985(12) 0.60274(19) -0.06249(16) 0.0178(5) Uani 1 1 d . . .
N2 N 0.30368(10) 0.55390(15) 0.04035(13) 0.0155(4) Uani 1 1 d . . .
C2 C 0.38843(12) 0.51659(18) -0.04410(16) 0.0188(5) Uani 1 1 d . . .
H2A H 0.4076 0.4676 -0.0707 0.023 Uiso 1 1 calc R . .
C3 C 0.34217(12) 0.49400(18) 0.00876(16) 0.0172(5) Uani 1 1 d . . .
C4 C 0.47014(13) 0.6047(2) -0.10290(19) 0.0240(6) Uani 1 1 d . . .
H4A H 0.4956 0.6493 -0.0754 0.036 Uiso 1 1 calc R . .
H4B H 0.4654 0.6213 -0.1606 0.036 Uiso 1 1 calc R . .
H4C H 0.4886 0.5448 -0.0990 0.036 Uiso 1 1 calc R . .
C5 C 0.33874(14) 0.39522(19) 0.03177(18) 0.0234(6) Uani 1 1 d . . .
H5A H 0.3280 0.3897 0.0896 0.035 Uiso 1 1 calc R . .
H5B H 0.3776 0.3666 0.0227 0.035 Uiso 1 1 calc R . .
H5C H 0.3084 0.3652 -0.0021 0.035 Uiso 1 1 calc R . .
C6 C 0.41359(11) 0.76219(18) -0.06065(16) 0.0164(5) Uani 1 1 d . . .
C7 C 0.44957(12) 0.79882(19) 0.00192(16) 0.0178(5) Uani 1 1 d . . .
C8 C 0.48650(13) 0.87187(19) -0.01757(18) 0.0225(6) Uani 1 1 d . . .
H8A H 0.5126 0.8959 0.0230 0.027 Uiso 1 1 calc R . .
C9 C 0.48560(14) 0.9095(2) -0.09475(19) 0.0254(6) Uani 1 1 d . . .
H9A H 0.5107 0.9595 -0.1067 0.030 Uiso 1 1 calc R . .
C10 C 0.44842(13) 0.87506(19) -0.15479(18) 0.0233(6) Uani 1 1 d . . .
H10A H 0.4473 0.9030 -0.2071 0.028 Uiso 1 1 calc R . .
C11 C 0.41216(12) 0.79920(19) -0.13978(17) 0.0191(5) Uani 1 1 d . . .
C12 C 0.45142(13) 0.7583(2) 0.08773(17) 0.0235(6) Uani 1 1 d . . .
H12A H 0.4163 0.7171 0.0929 0.028 Uiso 1 1 calc R . .
C13 C 0.44606(19) 0.8302(3) 0.1540(2) 0.0401(9) Uani 1 1 d . . .
H13A H 0.4435 0.8010 0.2076 0.060 Uiso 1 1 calc R . .
H13B H 0.4101 0.8664 0.1443 0.060 Uiso 1 1 calc R . .
H13C H 0.4812 0.8696 0.1528 0.060 Uiso 1 1 calc R . .
C14 C 0.5069(2) 0.7022(3) 0.1017(3) 0.0554(12) Uani 1 1 d . . .
H14A H 0.5075 0.6520 0.0627 0.083 Uiso 1 1 calc R . .
H14B H 0.5068 0.6783 0.1576 0.083 Uiso 1 1 calc R . .
H14C H 0.5423 0.7400 0.0939 0.083 Uiso 1 1 calc R . .
C15 C 0.37617(13) 0.7588(2) -0.20928(17) 0.0238(6) Uani 1 1 d . . .
H15A H 0.3562 0.7028 -0.1889 0.029 Uiso 1 1 calc R . .
C16 C 0.32827(15) 0.8243(3) -0.2380(2) 0.0354(8) Uani 1 1 d . . .
H16A H 0.3043 0.8435 -0.1911 0.053 Uiso 1 1 calc R . .
H16B H 0.3025 0.7945 -0.2784 0.053 Uiso 1 1 calc R . .
H16C H 0.3471 0.8773 -0.2629 0.053 Uiso 1 1 calc R . .
C17 C 0.41519(15) 0.7332(3) -0.2830(2) 0.0338(7) Uani 1 1 d . . .
H17A H 0.4446 0.6877 -0.2662 0.051 Uiso 1 1 calc R . .
H17B H 0.4359 0.7871 -0.3031 0.051 Uiso 1 1 calc R . .
H17C H 0.3899 0.7084 -0.3267 0.051 Uiso 1 1 calc R . .
C18 C 0.26687(12) 0.52147(18) 0.10632(16) 0.0185(5) Uani 1 1 d . . .
C19 C 0.28759(13) 0.5343(2) 0.18694(17) 0.0228(6) Uani 1 1 d . . .
C20 C 0.25678(15) 0.4926(2) 0.25039(19) 0.0316(7) Uani 1 1 d . . .
H20A H 0.2710 0.4984 0.3050 0.038 Uiso 1 1 calc R . .
C21 C 0.20594(15) 0.4431(2) 0.2348(2) 0.0343(8) Uani 1 1 d . . .
H21A H 0.1853 0.4154 0.2787 0.041 Uiso 1 1 calc R . .
C22 C 0.18472(15) 0.4333(2) 0.1555(2) 0.0302(7) Uani 1 1 d . . .
H22A H 0.1488 0.4007 0.1461 0.036 Uiso 1 1 calc R . .
C23 C 0.21522(13) 0.47039(19) 0.08899(18) 0.0217(5) Uani 1 1 d . . .
C24 C 0.19388(12) 0.4503(2) 0.00238(19) 0.0237(6) Uani 1 1 d . . .
H24A H 0.2263 0.4681 -0.0361 0.028 Uiso 1 1 calc R . .
C25 C 0.18018(17) 0.3492(2) -0.0111(2) 0.0358(8) Uani 1 1 d . . .
H25A H 0.1750 0.3375 -0.0697 0.054 Uiso 1 1 calc R . .
H25B H 0.1435 0.3331 0.0177 0.054 Uiso 1 1 calc R . .
H25C H 0.2133 0.3127 0.0101 0.054 Uiso 1 1 calc R . .
C26 C 0.13896(14) 0.5055(2) -0.0185(2) 0.0313(7) Uani 1 1 d . . .
H26A H 0.1486 0.5700 -0.0153 0.047 Uiso 1 1 calc R . .
H26B H 0.1072 0.4914 0.0203 0.047 Uiso 1 1 calc R . .
H26C H 0.1256 0.4907 -0.0741 0.047 Uiso 1 1 calc R . .
C27 C 0.34400(13) 0.5879(2) 0.20506(17) 0.0253(6) Uani 1 1 d . . .
H27A H 0.3528 0.6257 0.1559 0.030 Uiso 1 1 calc R . .
C28 C 0.33758(16) 0.6517(3) 0.2783(2) 0.0357(8) Uani 1 1 d . . .
H28A H 0.3043 0.6933 0.2684 0.054 Uiso 1 1 calc R . .
H28B H 0.3745 0.6863 0.2856 0.054 Uiso 1 1 calc R . .
H28C H 0.3298 0.6163 0.3278 0.054 Uiso 1 1 calc R . .
C29 C 0.39706(15) 0.5237(3) 0.2184(2) 0.0379(8) Uani 1 1 d . . .
H29A H 0.4038 0.4886 0.1685 0.057 Uiso 1 1 calc R . .
H29B H 0.3884 0.4826 0.2638 0.057 Uiso 1 1 calc R . .
H29C H 0.4328 0.5591 0.2314 0.057 Uiso 1 1 calc R . .

loop_
_atom_site_aniso_label
_atom_site_aniso_U_11
_atom_site_aniso_U_22
_atom_site_aniso_U_33
_atom_site_aniso_U_23
_atom_site_aniso_U_13
_atom_site_aniso_U_12
Ga1 0.01381(13) 0.01289(14) 0.01313(13) -0.00054(10) 0.00161(9) -0.00108(11)
S1 0.0190(3) 0.0194(3) 0.0205(3) -0.0030(3) -0.0014(2) 0.0035(3)
N1 0.0139(9) 0.0144(10) 0.0150(9) -0.0005(8) 0.0031(7) -0.0010(8)
C1 0.0162(12) 0.0193(13) 0.0178(12) -0.0027(10) 0.0027(9) -0.0016(10)
N2 0.0172(10) 0.0149(10) 0.0145(10) 0.0010(8) 0.0024(8) -0.0019(8)
C2 0.0207(13) 0.0147(12) 0.0211(12) -0.0038(10) 0.0039(10) 0.0018(10)
C3 0.0191(12) 0.0148(12) 0.0178(12) 0.0004(9) -0.0007(9) 0.0007(10)
C4 0.0200(13) 0.0213(14) 0.0307(15) -0.0029(11) 0.0075(11) -0.0004(11)
C5 0.0269(15) 0.0165(13) 0.0267(14) 0.0031(11) 0.0039(11) 0.0026(11)
C6 0.0143(11) 0.0148(12) 0.0199(12) -0.0003(9) 0.0026(9) -0.0012(9)
C7 0.0149(11) 0.0182(13) 0.0204(12) -0.0021(9) 0.0035(9) 0.0003(9)
C8 0.0192(13) 0.0187(14) 0.0298(14) -0.0058(11) 0.0026(11) -0.0042(11)
C9 0.0273(15) 0.0163(13) 0.0328(15) -0.0034(11) 0.0136(12) -0.0067(11)
C10 0.0266(14) 0.0192(14) 0.0242(13) 0.0019(11) 0.0090(11) -0.0024(11)
C11 0.0191(12) 0.0177(13) 0.0205(12) -0.0004(10) 0.0041(10) -0.0005(10)
C12 0.0223(14) 0.0262(15) 0.0219(13) 0.0014(11) -0.0043(11) -0.0092(11)
C13 0.054(2) 0.045(2) 0.0216(15) -0.0030(14) -0.0025(14) 0.0173(18)
C14 0.077(3) 0.050(3) 0.040(2) 0.0025(18) -0.007(2) 0.036(2)
C15 0.0211(13) 0.0289(15) 0.0213(13) 0.0029(11) 0.0011(11) -0.0025(11)
C16 0.0303(16) 0.047(2) 0.0289(16) 0.0068(15) -0.0007(13) 0.0114(15)
C17 0.0261(16) 0.045(2) 0.0309(16) -0.0124(14) 0.0048(13) -0.0013(14)
C18 0.0190(12) 0.0160(12) 0.0205(12) 0.0030(10) 0.0040(10) 0.0003(10)
C19 0.0250(14) 0.0252(15) 0.0184(12) 0.0036(11) 0.0019(10) -0.0008(12)
C20 0.0381(18) 0.0345(18) 0.0223(14) 0.0113(13) 0.0049(13) -0.0009(14)
C21 0.0348(17) 0.0354(19) 0.0328(17) 0.0133(14) 0.0130(14) -0.0023(15)
C22 0.0283(15) 0.0263(16) 0.0362(17) 0.0067(13) 0.0086(13) -0.0070(13)
C23 0.0208(13) 0.0170(13) 0.0273(14) 0.0022(11) 0.0051(11) -0.0013(10)
C24 0.0199(13) 0.0184(13) 0.0330(15) -0.0012(11) 0.0029(11) -0.0023(11)
C25 0.0362(18) 0.0205(15) 0.051(2) -0.0071(14) 0.0028(15) -0.0038(14)
C26 0.0203(14) 0.0250(16) 0.049(2) 0.0010(14) -0.0016(13) -0.0024(12)
C27 0.0272(15) 0.0305(16) 0.0183(13) 0.0040(11) -0.0021(11) -0.0023(12)
C28 0.0345(18) 0.041(2) 0.0314(17) -0.0070(14) -0.0062(14) -0.0006(15)
C29 0.0267(16) 0.052(2) 0.0348(18) -0.0094(16) -0.0056(13) 0.0089(15)

loop_
_atom_type_symbol
_atom_type_description
_atom_type_scat_dispersion_real
_atom_type_scat_dispersion_imag
_atom_type_scat_source
C C 0.0033 0.0016 'International Tables Vol C Tables 4.2.6.8 and 6.1.1.4'
H H 0.0000 0.0000 'International Tables Vol C Tables 4.2.6.8 and 6.1.1.4'
N N 0.0061 0.0033 'International Tables Vol C Tables 4.2.6.8 and 6.1.1.4'
S S 0.1246 0.1234 'International Tables Vol C Tables 4.2.6.8 and 6.1.1.4'
Ga Ga 0.2307 1.6083 'International Tables Vol C Tables 4.2.6.8 and 6.1.1.4'

loop_
_geom_angle_atom_site_label_1
_geom_angle_atom_site_label_2
_geom_angle_atom_site_label_3
_geom_angle
_geom_angle_site_symmetry_1
_geom_angle_site_symmetry_3
_geom_angle_publ_flag
N2 Ga1 N1 94.01(9) . . ?
N2 Ga1 S1 117.05(6) . . ?
N1 Ga1 S1 117.16(7) . . ?
N2 Ga1 S1 117.19(7) . 7_565 ?
N1 Ga1 S1 116.62(6) . 7_565 ?
S1 Ga1 S1 96.51(2) . 7_565 ?
N2 Ga1 Ga1 133.21(6) . 7_565 ?
N1 Ga1 Ga1 132.78(7) . 7_565 ?
S1 Ga1 Ga1 48.573(19) . 7_565 ?
S1 Ga1 Ga1 47.935(19) 7_565 7_565 ?
Ga1 S1 Ga1 83.49(2) . 7_565 ?
C1 N1 C6 115.6(2) . . ?
C1 N1 Ga1 122.05(18) . . ?
C6 N1 Ga1 122.39(17) . . ?
N1 C1 C2 124.1(2) . . ?
N1 C1 C4 120.9(2) . . ?
C2 C1 C4 115.0(2) . . ?
C3 N2 C18 116.1(2) . . ?
C3 N2 Ga1 121.68(17) . . ?
C18 N2 Ga1 122.22(17) . . ?
C1 C2 C3 127.6(2) . . ?
N2 C3 C2 124.2(2) . . ?
N2 C3 C5 120.6(2) . . ?
C2 C3 C5 115.2(2) . . ?
C11 C6 C7 121.9(2) . . ?
C11 C6 N1 119.2(2) . . ?
C7 C6 N1 118.7(2) . . ?
C8 C7 C6 118.0(3) . . ?
C8 C7 C12 120.0(2) . . ?
C6 C7 C12 122.0(2) . . ?
C9 C8 C7 121.0(3) . . ?
C8 C9 C10 120.4(3) . . ?
C9 C10 C11 121.1(3) . . ?
C6 C11 C10 117.5(3) . . ?
C6 C11 C15 123.1(2) . . ?
C10 C11 C15 119.3(3) . . ?
C14 C12 C13 110.1(3) . . ?
C14 C12 C7 111.8(3) . . ?
C13 C12 C7 112.2(3) . . ?
C11 C15 C16 110.6(3) . . ?
C11 C15 C17 112.4(2) . . ?
C16 C15 C17 108.6(3) . . ?
C19 C18 C23 121.8(3) . . ?
C19 C18 N2 117.9(2) . . ?
C23 C18 N2 120.0(2) . . ?
C20 C19 C18 118.3(3) . . ?
C20 C19 C27 120.1(3) . . ?
C18 C19 C27 121.5(2) . . ?
C21 C20 C19 120.8(3) . . ?
C20 C21 C22 120.5(3) . . ?
C21 C22 C23 121.3(3) . . ?
C22 C23 C18 117.3(3) . . ?
C22 C23 C24 119.6(3) . . ?
C18 C23 C24 123.0(2) . . ?
C26 C24 C23 110.8(3) . . ?
C26 C24 C25 109.2(3) . . ?
C23 C24 C25 112.5(3) . . ?
C19 C27 C28 113.0(3) . . ?
C19 C27 C29 110.4(3) . . ?
C28 C27 C29 110.2(3) . . ?

loop_
_geom_bond_atom_site_label_1
_geom_bond_atom_site_label_2
_geom_bond_distance
_geom_bond_site_symmetry_2
_geom_bond_publ_flag
Ga1 N2 1.983(2) . ?
Ga1 N1 1.986(2) . ?
Ga1 S1 2.2511(7) . ?
Ga1 S1 2.2736(7) 7_565 ?
Ga1 Ga1 3.0127(6) 7_565 ?
S1 Ga1 2.2736(7) 7_565 ?
N1 C1 1.342(3) . ?
N1 C6 1.448(3) . ?
C1 C2 1.396(4) . ?
C1 C4 1.509(4) . ?
N2 C3 1.343(3) . ?
N2 C18 1.444(3) . ?
C2 C3 1.395(4) . ?
C3 C5 1.511(4) . ?
C6 C11 1.405(4) . ?
C6 C7 1.408(4) . ?
C7 C8 1.400(4) . ?
C7 C12 1.526(4) . ?
C8 C9 1.380(4) . ?
C9 C10 1.381(4) . ?
C10 C11 1.408(4) . ?
C11 C15 1.513(4) . ?
C12 C14 1.512(5) . ?
C12 C13 1.524(4) . ?
C15 C16 1.519(4) . ?
C15 C17 1.542(4) . ?
C18 C19 1.408(4) . ?
C18 C23 1.410(4) . ?
C19 C20 1.394(4) . ?
C19 C27 1.520(4) . ?
C20 C21 1.378(5) . ?
C21 C22 1.385(5) . ?
C22 C23 1.401(4) . ?
C23 C24 1.521(4) . ?
C24 C26 1.515(4) . ?
C24 C25 1.544(4) . ?
C27 C28 1.533(4) . ?
C27 C29 1.536(5) . ?
